data_7005773
loop_
_publ_author_name
'Brym, Markus'
'Forsyth, Craig M.'
'Jones, Cameron'
'Junk, Peter C.'
'Rose, Richard P.'
'Stasch, Andreas'
'Turner, David R.'

_publ_section_title
;
 Ligand effects in the syntheses and structures of novel heteroleptic
 and homoleptic bismuth(III) formamidinate complexes.
;
_journal_issue 30
_journal_name_full 'Dalton transactions (Cambridge, England : 2003)'
_journal_page_first 3282
_journal_page_last 3288
_journal_paper_doi 10.1039/b705202b
_journal_year 2007
_chemical_formula_moiety 'C34 H38 Bi Br N4, 2(C4 H8 O)'
_chemical_formula_sum 'C42 H54 Bi Br N4 O2'
_chemical_formula_weight 935.78
_chemical_name_systematic
;
?
;
_space_group_IT_number 33
_symmetry_cell_setting orthorhombic
_symmetry_space_group_name_Hall 'P 2c -2n'
_symmetry_space_group_name_H-M 'P n a 21'
_atom_sites_solution_hydrogens geom
_atom_sites_solution_primary direct
_atom_sites_solution_secondary difmap
_audit_creation_method SHELXL-97
_cell_angle_alpha 90.00
_cell_angle_beta 90.00
_cell_angle_gamma 90.00
_cell_formula_units_Z 4
_cell_length_a 20.719(4)
_cell_length_b 7.7269(15)
_cell_length_c 24.432(5)
_cell_measurement_temperature 123(2)
_cell_volume 3911.4(13)
_computing_cell_refinement 'DENZO-SMN (Bruker 2004)'
_computing_data_collection 'COLLECT (Bruker ASX, 2004)'
_computing_data_reduction 'DENZO-SMN (Bruker 2004)'
_computing_structure_refinement 'SHELXL-97 (Sheldrick, 1997)'
_computing_structure_solution 'SHELXS-97 (Sheldrick, 1990)'
_diffrn_ambient_temperature 123(2)
_diffrn_measured_fraction_theta_full 0.988
_diffrn_measured_fraction_theta_max 0.988
_diffrn_measurement_device_type 'Enraf Nonius KAPPA CCD'
_diffrn_measurement_method '1 deg frames in phi and omega'
_diffrn_radiation_monochromator graphite
_diffrn_radiation_source 'fine-focus sealed tube'
_diffrn_radiation_type MoK\a
_diffrn_radiation_wavelength 0.71073
_diffrn_reflns_av_R_equivalents 0.0563
_diffrn_reflns_av_sigmaI/netI 0.0514
_diffrn_reflns_limit_h_max 26
_diffrn_reflns_limit_h_min -26
_diffrn_reflns_limit_k_max 10
_diffrn_reflns_limit_k_min -8
_diffrn_reflns_limit_l_max 31
_diffrn_reflns_limit_l_min -20
_diffrn_reflns_number 16563
_diffrn_reflns_theta_full 27.49
_diffrn_reflns_theta_max 27.49
_diffrn_reflns_theta_min 2.81
_diffrn_standards_number 0
_exptl_absorpt_coefficient_mu 5.569
_exptl_absorpt_correction_T_max 0.596
_exptl_absorpt_correction_T_min 0.545
_exptl_absorpt_correction_type empirical
_exptl_absorpt_process_details SORTAV
_exptl_crystal_colour yellow
_exptl_crystal_density_diffrn 1.589
_exptl_crystal_density_method 'not measured'
_exptl_crystal_description block
_exptl_crystal_F_000 1872
_exptl_crystal_size_max 0.12
_exptl_crystal_size_mid 0.12
_exptl_crystal_size_min 0.10
_refine_diff_density_max 3.047
_refine_diff_density_min -5.400
_refine_diff_density_rms 0.217
_refine_ls_abs_structure_details 'Flack H D (1983), Acta Cryst. A39, 876-881'
_refine_ls_abs_structure_Flack 0.196(13)
_refine_ls_extinction_method none
_refine_ls_goodness_of_fit_ref 1.034
_refine_ls_hydrogen_treatment constr
_refine_ls_matrix_type full
_refine_ls_number_parameters 479
_refine_ls_number_reflns 6631
_refine_ls_number_restraints 333
_refine_ls_restrained_S_all 1.008
_refine_ls_R_factor_all 0.0685
_refine_ls_R_factor_gt 0.0606
_refine_ls_shift/su_max 0.003
_refine_ls_shift/su_mean 0.000
_refine_ls_structure_factor_coef Fsqd
_refine_ls_weighting_details 'calc w=1/[\s^2^(Fo^2^)+(0.1205P)^2^+2.8033P] where P=(Fo^2^+2Fc^2^)/3'
_refine_ls_weighting_scheme calc
_refine_ls_wR_factor_gt 0.1509
_refine_ls_wR_factor_ref 0.1584
_reflns_number_gt 5879
_reflns_number_total 6631
_reflns_threshold_expression >2sigma(I)
_cod_data_source_file b705202b.txt
_cod_data_source_block 2d
_cod_original_cell_volume 3911.5(13)
_cod_database_code 7005773

loop_
_symmetry_equiv_pos_as_xyz
'x, y, z'
'-x, -y, z+1/2'
'-x+1/2, y+1/2, z+1/2'
'x+1/2, -y+1/2, z'

loop_
_atom_site_label
_atom_site_type_symbol
_atom_site_fract_x
_atom_site_fract_y
_atom_site_fract_z
_atom_site_U_iso_or_equiv
_atom_site_adp_type
_atom_site_occupancy
_atom_site_symmetry_multiplicity
_atom_site_calc_flag
_atom_site_refinement_flags
_atom_site_disorder_assembly
_atom_site_disorder_group
Bi1 Bi 0.464511(13) 0.28029(4) -0.00089(3) 0.02216(12) Uani 1 1 d U . .
Br1 Br 0.36005(5) 0.11374(15) 0.04329(5) 0.0349(2) Uani 1 1 d U . .
O1 O 0.3828(4) 0.3209(15) -0.1022(4) 0.050(2) Uani 1 1 d U . .
O2 O 0.2255(17) 1.040(7) 0.1981(14) 0.158(19) Uani 0.55 1 d PU A 1
O2' O 0.2756(13) 0.961(3) 0.2403(12) 0.069(7) Uani 0.45 1 d PU B 2
N1 N 0.5349(4) 0.0714(14) 0.0269(4) 0.026(2) Uani 1 1 d U . .
N2 N 0.5085(4) 0.0497(10) -0.0615(3) 0.0232(16) Uani 1 1 d U . .
N3 N 0.4911(4) 0.4519(11) 0.0747(3) 0.0248(17) Uani 1 1 d U . .
N4 N 0.5599(3) 0.4753(9) 0.0057(3) 0.0193(14) Uani 1 1 d U . .
C1 C 0.5789(5) 0.0419(13) 0.0708(4) 0.026(2) Uani 1 1 d U . .
C2 C 0.5543(5) -0.0125(13) 0.1223(5) 0.028(2) Uani 1 1 d U . .
C3 C 0.5984(7) -0.0563(19) 0.1642(4) 0.046(3) Uani 1 1 d U . .
H3 H 0.5830 -0.1010 0.1979 0.055 Uiso 1 1 calc R . .
C4 C 0.6642(6) -0.034(2) 0.1562(5) 0.047(3) Uani 1 1 d U . .
H4 H 0.6933 -0.0581 0.1853 0.057 Uiso 1 1 calc R . .
C5 C 0.6877(6) 0.021(2) 0.1069(5) 0.048(3) Uani 1 1 d U . .
H5 H 0.7331 0.0316 0.1023 0.057 Uiso 1 1 calc R . .
C6 C 0.6479(5) 0.0634(14) 0.0636(4) 0.027(2) Uani 1 1 d U . .
C7 C 0.4834(6) -0.0254(16) 0.1313(5) 0.033(3) Uani 1 1 d U . .
H7A H 0.4655 0.0906 0.1372 0.049 Uiso 1 1 calc R . .
H7B H 0.4749 -0.0975 0.1635 0.049 Uiso 1 1 calc R . .
H7C H 0.4631 -0.0777 0.0991 0.049 Uiso 1 1 calc R . .
C8 C 0.6755(5) 0.1256(16) 0.0102(4) 0.036(3) Uani 1 1 d U . .
H8A H 0.7189 0.1720 0.0164 0.054 Uiso 1 1 calc R . .
H8B H 0.6478 0.2165 -0.0049 0.054 Uiso 1 1 calc R . .
H8C H 0.6778 0.0287 -0.0156 0.054 Uiso 1 1 calc R . .
C9 C 0.5436(4) -0.0083(17) -0.0214(4) 0.026(2) Uani 1 1 d U . .
H9 H 0.5734 -0.1007 -0.0259 0.031 Uiso 1 1 calc R . .
C10 C 0.5052(5) -0.0220(14) -0.1144(4) 0.024(2) Uani 1 1 d U . .
C11 C 0.4506(5) -0.1117(16) -0.1315(5) 0.028(2) Uani 1 1 d U . .
C12 C 0.4442(6) -0.1648(17) -0.1859(5) 0.036(3) Uani 1 1 d U . .
H12 H 0.4061 -0.2224 -0.1976 0.044 Uiso 1 1 calc R . .
C13 C 0.4924(6) -0.1340(17) -0.2220(4) 0.039(3) Uani 1 1 d U . .
H13 H 0.4880 -0.1721 -0.2588 0.046 Uiso 1 1 calc R . .
C14 C 0.5493(6) -0.0463(15) -0.2062(5) 0.032(2) Uani 1 1 d U . .
H14 H 0.5826 -0.0272 -0.2322 0.038 Uiso 1 1 calc R . .
C15 C 0.5569(5) 0.0131(14) -0.1520(4) 0.027(2) Uani 1 1 d U . .
C16 C 0.6171(6) 0.1040(17) -0.1350(5) 0.038(3) Uani 1 1 d U . .
H16A H 0.6465 0.0212 -0.1176 0.056 Uiso 1 1 calc R . .
H16B H 0.6064 0.1962 -0.1090 0.056 Uiso 1 1 calc R . .
H16C H 0.6380 0.1543 -0.1673 0.056 Uiso 1 1 calc R . .
C17 C 0.3987(5) -0.1534(18) -0.0900(5) 0.040(3) Uani 1 1 d U . .
H17A H 0.4179 -0.2147 -0.0589 0.060 Uiso 1 1 calc R . .
H17B H 0.3657 -0.2269 -0.1070 0.060 Uiso 1 1 calc R . .
H17C H 0.3787 -0.0458 -0.0772 0.060 Uiso 1 1 calc R . .
C18 C 0.4604(5) 0.5120(16) 0.1244(5) 0.031(3) Uani 1 1 d U . .
C19 C 0.4945(6) 0.5061(14) 0.1741(4) 0.033(2) Uani 1 1 d U . .
C20 C 0.4640(7) 0.555(2) 0.2214(6) 0.049(4) Uani 1 1 d U . .
H20 H 0.4858 0.5469 0.2554 0.059 Uiso 1 1 calc R . .
C21 C 0.4023(8) 0.6159(18) 0.2196(6) 0.057(4) Uani 1 1 d U . .
H21 H 0.3816 0.6499 0.2526 0.069 Uiso 1 1 calc R . .
C22 C 0.3682(6) 0.6294(16) 0.1692(6) 0.046(3) Uani 1 1 d U . .
H22 H 0.3255 0.6740 0.1684 0.056 Uiso 1 1 calc R . .
C23 C 0.3982(5) 0.5764(14) 0.1215(5) 0.037(3) Uani 1 1 d U . .
C24 C 0.3639(6) 0.5994(18) 0.0683(6) 0.051(4) Uani 1 1 d U . .
H24A H 0.3947 0.6383 0.0404 0.076 Uiso 1 1 calc R . .
H24B H 0.3298 0.6861 0.0725 0.076 Uiso 1 1 calc R . .
H24C H 0.3449 0.4890 0.0570 0.076 Uiso 1 1 calc R . .
C25 C 0.5634(7) 0.4450(17) 0.1763(5) 0.044(3) Uani 1 1 d U . .
H25A H 0.5917 0.5335 0.1604 0.065 Uiso 1 1 calc R . .
H25B H 0.5677 0.3372 0.1555 0.065 Uiso 1 1 calc R . .
H25C H 0.5758 0.4247 0.2145 0.065 Uiso 1 1 calc R . .
C26 C 0.5389(4) 0.5348(14) 0.0520(5) 0.023(2) Uani 1 1 d U . .
H26 H 0.5575 0.6341 0.0687 0.028 Uiso 1 1 calc R . .
C27 C 0.6100(4) 0.5494(13) -0.0251(4) 0.0235(19) Uani 1 1 d U . .
C28 C 0.6713(4) 0.5872(12) 0.0004(6) 0.0295(19) Uani 1 1 d U . .
C29 C 0.7194(5) 0.6550(17) -0.0330(5) 0.037(3) Uani 1 1 d U . .
H29 H 0.7598 0.6861 -0.0174 0.044 Uiso 1 1 calc R . .
C30 C 0.7098(5) 0.6782(18) -0.0889(5) 0.035(2) Uani 1 1 d U . .
H30 H 0.7438 0.7229 -0.1108 0.042 Uiso 1 1 calc R . .
C31 C 0.6532(5) 0.6386(15) -0.1123(4) 0.030(2) Uani 1 1 d U . .
H31 H 0.6478 0.6568 -0.1505 0.036 Uiso 1 1 calc R . .
C32 C 0.6019(4) 0.5714(11) -0.0820(4) 0.0212(18) Uani 1 1 d U . .
C33 C 0.5391(4) 0.5260(17) -0.1082(5) 0.030(2) Uani 1 1 d U . .
H33A H 0.5383 0.5703 -0.1458 0.045 Uiso 1 1 calc R . .
H33B H 0.5037 0.5780 -0.0873 0.045 Uiso 1 1 calc R . .
H33C H 0.5340 0.3999 -0.1087 0.045 Uiso 1 1 calc R . .
C34 C 0.6844(5) 0.5532(19) 0.0582(4) 0.039(3) Uani 1 1 d U . .
H34A H 0.7304 0.5281 0.0630 0.058 Uiso 1 1 calc R . .
H34B H 0.6589 0.4536 0.0703 0.058 Uiso 1 1 calc R . .
H34C H 0.6727 0.6551 0.0799 0.058 Uiso 1 1 calc R . .
C35 C 0.3156(8) 0.328(4) -0.0968(9) 0.088(7) Uani 1 1 d U . .
H35A H 0.3010 0.4495 -0.0922 0.106 Uiso 1 1 calc R . .
H35B H 0.3012 0.2602 -0.0647 0.106 Uiso 1 1 calc R . .
C36 C 0.2879(10) 0.250(4) -0.151(2) 0.130(17) Uani 1 1 d U . .
H36A H 0.2670 0.1365 -0.1439 0.156 Uiso 1 1 calc R . .
H36B H 0.2559 0.3286 -0.1677 0.156 Uiso 1 1 calc R . .
C37 C 0.3410(10) 0.230(2) -0.1847(9) 0.073(6) Uani 1 1 d U . .
H37A H 0.3319 0.2792 -0.2213 0.087 Uiso 1 1 calc R . .
H37B H 0.3513 0.1054 -0.1892 0.087 Uiso 1 1 calc R . .
C38 C 0.3966(6) 0.3222(19) -0.1589(5) 0.042(3) Uani 1 1 d U . .
H38A H 0.4377 0.2612 -0.1665 0.050 Uiso 1 1 calc R . .
H38B H 0.3999 0.4423 -0.1727 0.050 Uiso 1 1 calc R . .
C39 C 0.2925(9) 1.063(4) 0.1908(7) 0.091(7) Uani 0.55 1 d PU A 1
H39A H 0.3047 1.0625 0.1517 0.109 Uiso 0.55 1 calc PR A 1
H39B H 0.3178 0.9741 0.2106 0.109 Uiso 0.55 1 calc PR A 1
C39' C 0.2925(9) 1.063(4) 0.1908(7) 0.091(7) Uani 0.45 1 d PU B 2
H39C H 0.2574 1.0607 0.1633 0.109 Uiso 0.45 1 calc PR B 2
H39D H 0.3331 1.0219 0.1739 0.109 Uiso 0.45 1 calc PR B 2
C40 C 0.3000(11) 1.238(3) 0.2158(16) 0.113(14) Uani 0.55 1 d PU A 1
H40A H 0.3419 1.2450 0.2352 0.135 Uiso 0.55 1 calc PR A 1
H40B H 0.2993 1.3273 0.1869 0.135 Uiso 0.55 1 calc PR A 1
C40' C 0.3000(11) 1.238(3) 0.2158(16) 0.113(14) Uani 0.45 1 d PDU B 2
H40C H 0.3419 1.2450 0.2352 0.135 Uiso 0.45 1 calc PR B 2
H40D H 0.2993 1.3273 0.1869 0.135 Uiso 0.45 1 calc PR B 2
C41 C 0.250(2) 1.265(3) 0.2520(14) 0.20(2) Uani 0.55 1 d PU A 1
H41A H 0.2270 1.3726 0.2427 0.234 Uiso 0.55 1 calc PR A 1
H41B H 0.2672 1.2749 0.2897 0.234 Uiso 0.55 1 calc PR A 1
C41' C 0.250(2) 1.265(3) 0.2520(14) 0.20(2) Uani 0.45 1 d PDU B 2
H41C H 0.2605 1.3519 0.2803 0.234 Uiso 0.45 1 calc PR B 2
H41D H 0.2089 1.2927 0.2337 0.234 Uiso 0.45 1 calc PR B 2
C42 C 0.2047(10) 1.109(4) 0.2477(10) 0.046(6) Uani 0.55 1 d PU A 1
H42A H 0.2108 1.0274 0.2784 0.055 Uiso 0.55 1 calc PR A 1
H42B H 0.1589 1.1458 0.2462 0.055 Uiso 0.55 1 calc PR A 1
C42' C 0.253(2) 1.099(3) 0.2710(12) 0.056(10) Uani 0.45 1 d PDU B 2
H42C H 0.2083 1.0685 0.2823 0.067 Uiso 0.45 1 calc PR B 2
H42D H 0.2790 1.1022 0.3049 0.067 Uiso 0.45 1 calc PR B 2

loop_
_atom_site_aniso_label
_atom_site_aniso_U_11
_atom_site_aniso_U_22
_atom_site_aniso_U_33
_atom_site_aniso_U_23
_atom_site_aniso_U_13
_atom_site_aniso_U_12
Bi1 0.02296(17) 0.02721(19) 0.01630(17) -0.0032(2) 0.00264(18) 0.00013(10)
Br1 0.0297(5) 0.0430(6) 0.0320(5) -0.0014(5) 0.0082(4) -0.0066(4)
O1 0.041(5) 0.072(6) 0.036(5) 0.019(5) -0.001(4) 0.013(5)
O2 0.13(3) 0.26(5) 0.09(2) -0.10(3) -0.008(19) 0.01(3)
O2' 0.102(19) 0.037(11) 0.068(17) 0.006(12) 0.029(14) 0.019(12)
N1 0.033(5) 0.029(5) 0.016(5) -0.008(4) -0.004(3) 0.004(3)
N2 0.030(4) 0.019(4) 0.020(4) -0.006(3) 0.005(3) 0.011(3)
N3 0.040(4) 0.022(4) 0.012(4) -0.004(3) 0.002(3) -0.001(3)
N4 0.026(3) 0.026(3) 0.006(4) 0.006(3) 0.001(3) 0.001(3)
C1 0.034(5) 0.027(5) 0.016(4) -0.004(4) -0.001(4) 0.010(4)
C2 0.039(5) 0.020(5) 0.024(6) -0.005(4) -0.009(5) -0.011(4)
C3 0.070(9) 0.061(8) 0.006(4) 0.007(5) 0.003(5) 0.016(7)
C4 0.053(7) 0.073(9) 0.016(5) -0.005(6) -0.010(5) 0.003(7)
C5 0.044(7) 0.070(9) 0.029(6) -0.011(6) -0.003(5) 0.017(6)
C6 0.031(5) 0.032(5) 0.018(5) -0.006(4) 0.004(4) 0.006(4)
C7 0.048(6) 0.033(6) 0.018(5) 0.002(5) 0.012(5) -0.009(6)
C8 0.032(5) 0.051(7) 0.024(7) 0.005(5) 0.007(4) -0.009(4)
C9 0.024(5) 0.040(7) 0.013(4) -0.003(5) 0.004(3) 0.006(4)
C10 0.032(6) 0.027(5) 0.012(5) -0.003(4) 0.006(4) 0.003(4)
C11 0.026(5) 0.033(6) 0.024(5) -0.003(5) -0.001(4) 0.008(4)
C12 0.040(6) 0.036(6) 0.033(6) -0.005(5) -0.020(5) 0.009(5)
C13 0.050(7) 0.050(8) 0.015(5) -0.009(5) -0.001(5) 0.015(6)
C14 0.040(5) 0.029(6) 0.026(6) -0.001(5) 0.005(4) 0.002(4)
C15 0.031(5) 0.033(6) 0.017(5) 0.003(4) 0.012(4) 0.003(4)
C16 0.039(6) 0.041(6) 0.032(6) 0.003(5) 0.013(5) 0.003(5)
C17 0.034(6) 0.050(7) 0.036(6) -0.016(6) 0.008(5) -0.004(5)
C18 0.044(6) 0.028(6) 0.021(6) -0.006(5) 0.018(4) -0.005(4)
C19 0.058(7) 0.026(5) 0.015(5) -0.006(4) 0.006(5) -0.019(5)
C20 0.078(10) 0.045(8) 0.025(7) -0.007(6) 0.011(6) -0.013(6)
C21 0.092(11) 0.040(7) 0.039(7) -0.028(6) 0.036(7) -0.022(7)
C22 0.053(7) 0.037(7) 0.048(8) -0.020(6) 0.032(6) -0.008(5)
C23 0.044(6) 0.027(5) 0.040(7) -0.007(5) 0.016(5) -0.013(5)
C24 0.037(6) 0.043(7) 0.073(10) -0.013(7) 0.007(6) -0.002(5)
C25 0.071(9) 0.041(7) 0.018(5) 0.008(5) -0.010(6) -0.018(6)
C26 0.026(5) 0.023(5) 0.021(5) 0.002(4) -0.011(4) -0.005(3)
C27 0.026(5) 0.027(4) 0.017(4) 0.007(4) 0.001(4) 0.007(4)
C28 0.026(4) 0.035(5) 0.028(5) -0.019(6) -0.010(5) 0.007(3)
C29 0.027(5) 0.050(7) 0.034(7) -0.001(5) -0.004(4) -0.001(5)
C30 0.031(6) 0.052(7) 0.022(6) 0.011(5) 0.007(4) -0.003(5)
C31 0.029(5) 0.041(6) 0.020(5) -0.003(4) 0.003(4) 0.002(4)
C32 0.026(4) 0.017(4) 0.021(5) -0.001(4) 0.002(4) 0.004(3)
C33 0.030(6) 0.043(7) 0.017(5) 0.008(5) -0.002(4) 0.005(4)
C34 0.031(5) 0.063(8) 0.022(5) 0.004(5) -0.002(4) -0.004(5)
C35 0.038(8) 0.15(2) 0.072(13) 0.010(14) 0.007(8) 0.030(11)
C36 0.054(16) 0.14(3) 0.19(5) 0.08(2) -0.020(16) -0.022(15)
C37 0.086(13) 0.055(9) 0.077(13) -0.019(9) -0.051(11) 0.039(9)
C38 0.042(7) 0.049(7) 0.035(7) 0.004(6) 0.010(5) 0.008(6)
C39 0.075(12) 0.16(2) 0.033(9) 0.017(12) -0.005(8) -0.003(13)
C39' 0.075(12) 0.16(2) 0.033(9) 0.017(12) -0.005(8) -0.003(13)
C40 0.052(11) 0.073(13) 0.21(4) 0.025(18) -0.051(19) -0.024(9)
C40' 0.052(11) 0.073(13) 0.21(4) 0.025(18) -0.051(19) -0.024(9)
C41 0.20(4) 0.20(4) 0.19(4) -0.14(3) -0.09(4) 0.10(3)
C41' 0.20(4) 0.20(4) 0.19(4) -0.14(3) -0.09(4) 0.10(3)
C42 0.017(9) 0.080(18) 0.040(13) -0.007(13) 0.006(8) 0.000(10)
C42' 0.11(3) 0.022(13) 0.031(14) 0.010(12) 0.023(17) 0.038(16)

loop_
_atom_type_symbol
_atom_type_description
_atom_type_scat_dispersion_real
_atom_type_scat_dispersion_imag
_atom_type_scat_source
C C 0.0033 0.0016 'International Tables Vol C Tables 4.2.6.8 and 6.1.1.4'
H H 0.0000 0.0000 'International Tables Vol C Tables 4.2.6.8 and 6.1.1.4'
N N 0.0061 0.0033 'International Tables Vol C Tables 4.2.6.8 and 6.1.1.4'
Br Br -0.2901 2.4595 'International Tables Vol C Tables 4.2.6.8 and 6.1.1.4'
Bi Bi -4.1077 10.2566 'International Tables Vol C Tables 4.2.6.8 and 6.1.1.4'
O O 0.0106 0.0060 'International Tables Vol C Tables 4.2.6.8 and 6.1.1.4'

loop_
_geom_angle_atom_site_label_1
_geom_angle_atom_site_label_2
_geom_angle_atom_site_label_3
_geom_angle
_geom_angle_site_symmetry_1
_geom_angle_site_symmetry_3
_geom_angle_publ_flag
N1 Bi1 N3 90.9(3) . . ?
N1 Bi1 N2 55.7(3) . . ?
N3 Bi1 N2 142.1(3) . . ?
N1 Bi1 N4 84.3(3) . . ?
N3 Bi1 N4 54.5(3) . . ?
N2 Bi1 N4 100.5(3) . . ?
N1 Bi1 Br1 93.2(2) . . ?
N3 Bi1 Br1 98.1(2) . . ?
N2 Bi1 Br1 100.8(2) . . ?
N4 Bi1 Br1 152.31(19) . . ?
N1 Bi1 C9 28.2(3) . . ?
N3 Bi1 C9 116.9(3) . . ?
N2 Bi1 C9 27.6(3) . . ?
N4 Bi1 C9 91.7(3) . . ?
Br1 Bi1 C9 99.1(2) . . ?
N1 Bi1 C26 90.4(3) . . ?
N3 Bi1 C26 27.4(3) . . ?
N2 Bi1 C26 125.0(3) . . ?
N4 Bi1 C26 27.4(3) . . ?
Br1 Bi1 C26 125.5(2) . . ?
C9 Bi1 C26 108.5(3) . . ?
C35 O1 C38 107.1(12) . . ?
C42 O2 C39 111(3) . . ?
C9 N1 C1 120.1(8) . . ?
C9 N1 Bi1 98.5(7) . . ?
C1 N1 Bi1 138.3(8) . . ?
C9 N2 C10 125.7(9) . . ?
C9 N2 Bi1 90.1(6) . . ?
C10 N2 Bi1 144.1(6) . . ?
C26 N3 C18 122.2(9) . . ?
C26 N3 Bi1 97.0(6) . . ?
C18 N3 Bi1 137.8(7) . . ?
C26 N4 C27 124.9(8) . . ?
C26 N4 Bi1 90.3(5) . . ?
C27 N4 Bi1 142.9(7) . . ?
C2 C1 N1 119.0(9) . . ?
C2 C1 C6 119.6(9) . . ?
N1 C1 C6 121.4(9) . . ?
C3 C2 C1 118.7(10) . . ?
C3 C2 C7 121.1(10) . . ?
C1 C2 C7 120.2(10) . . ?
C4 C3 C2 120.3(10) . . ?
C5 C4 C3 120.8(11) . . ?
C4 C5 C6 122.3(12) . . ?
C5 C6 C1 118.0(10) . . ?
C5 C6 C8 120.8(10) . . ?
C1 C6 C8 121.2(9) . . ?
N2 C9 N1 115.5(9) . . ?
N2 C9 Bi1 62.3(6) . . ?
N1 C9 Bi1 53.3(5) . . ?
C11 C10 N2 120.8(9) . . ?
C11 C10 C15 120.5(10) . . ?
N2 C10 C15 118.5(9) . . ?
C10 C11 C12 120.6(11) . . ?
C10 C11 C17 118.9(10) . . ?
C12 C11 C17 120.5(11) . . ?
C13 C12 C11 119.9(11) . . ?
C12 C13 C14 121.4(10) . . ?
C15 C14 C13 120.5(10) . . ?
C14 C15 C10 117.1(10) . . ?
C14 C15 C16 120.5(9) . . ?
C10 C15 C16 122.3(9) . . ?
C23 C18 C19 121.7(11) . . ?
C23 C18 N3 118.8(11) . . ?
C19 C18 N3 119.5(9) . . ?
C20 C19 C18 119.1(12) . . ?
C20 C19 C25 119.7(11) . . ?
C18 C19 C25 121.3(9) . . ?
C21 C20 C19 120.1(14) . . ?
C20 C21 C22 121.3(12) . . ?
C23 C22 C21 119.0(12) . . ?
C18 C23 C22 118.8(12) . . ?
C18 C23 C24 122.1(10) . . ?
C22 C23 C24 119.1(12) . . ?
N4 C26 N3 116.8(9) . . ?
N4 C26 Bi1 62.3(5) . . ?
N3 C26 Bi1 55.6(5) . . ?
N4 C27 C32 119.3(9) . . ?
N4 C27 C28 120.0(9) . . ?
C32 C27 C28 120.4(9) . . ?
C29 C28 C27 116.9(11) . . ?
C29 C28 C34 120.1(9) . . ?
C27 C28 C34 123.0(10) . . ?
C28 C29 C30 121.4(11) . . ?
C31 C30 C29 121.0(10) . . ?
C30 C31 C32 121.7(10) . . ?
C31 C32 C27 118.5(9) . . ?
C31 C32 C33 121.6(9) . . ?
C27 C32 C33 119.9(9) . . ?
O1 C35 C36 105.5(18) . . ?
C37 C36 C35 104.9(17) . . ?
C36 C37 C38 108(2) . . ?
O1 C38 C37 104.7(13) . . ?
O2 C39 C40 100(2) . . ?
C41 C40 C39 108.8(19) . . ?
C40 C41 C42 107(2) . . ?
O2 C42 C41 100(3) . . ?

loop_
_geom_bond_atom_site_label_1
_geom_bond_atom_site_label_2
_geom_bond_distance
_geom_bond_site_symmetry_2
_geom_bond_publ_flag
Bi1 N1 2.279(10) . ?
Bi1 N3 2.339(8) . ?
Bi1 N2 2.490(7) . ?
Bi1 N4 2.490(7) . ?
Bi1 Br1 2.7397(11) . ?
Bi1 C9 2.812(12) . ?
Bi1 C26 2.814(10) . ?
Bi1 O1 3.016(9) . ?
O1 C35 1.400(18) . ?
O1 C38 1.413(16) . ?
O2 C42 1.40(4) . ?
O2 C39 1.41(3) . ?
O2' C42' 1.39(3) . ?
N1 C9 1.343(14) . ?
N1 C1 1.425(13) . ?
N2 C9 1.302(14) . ?
N2 C10 1.406(12) . ?
N3 C26 1.303(12) . ?
N3 C18 1.449(13) . ?
N4 C26 1.296(14) . ?
N4 C27 1.406(12) . ?
C1 C2 1.421(15) . ?
C1 C6 1.450(14) . ?
C2 C3 1.412(16) . ?
C2 C7 1.489(16) . ?
C3 C4 1.387(19) . ?
C4 C5 1.368(18) . ?
C5 C6 1.380(16) . ?
C6 C8 1.503(13) . ?
C10 C11 1.392(15) . ?
C10 C15 1.437(14) . ?
C11 C12 1.398(16) . ?
C11 C17 1.513(16) . ?
C12 C13 1.355(19) . ?
C13 C14 1.412(17) . ?
C14 C15 1.410(15) . ?
C15 C16 1.491(17) . ?
C18 C23 1.383(16) . ?
C18 C19 1.405(16) . ?
C19 C20 1.370(17) . ?
C19 C25 1.51(2) . ?
C20 C21 1.36(2) . ?
C21 C22 1.42(2) . ?
C22 C23 1.383(16) . ?
C23 C24 1.491(19) . ?
C27 C32 1.410(13) . ?
C27 C28 1.445(13) . ?
C28 C29 1.392(17) . ?
C28 C34 1.461(17) . ?
C29 C30 1.392(17) . ?
C30 C31 1.340(16) . ?
C31 C32 1.395(14) . ?
C32 C33 1.493(13) . ?
C35 C36 1.57(5) . ?
C36 C37 1.38(4) . ?
C37 C38 1.50(2) . ?
C39 C40 1.49(4) . ?
C40 C41 1.374(19) . ?
C41 C42 1.53(4) . ?
